data_4336686
loop_
_publ_author_name
'Micha\/l J. Koby\/lka'
'Katarzyna \'Slepokura'
'Maria Acebr\'on Rodicio'
'Marta Paluch'
'Jerzy Lisowski'

_publ_contact_author_address
;
Department of Chemistry, 
University of Wroclaw, 
14 F. Joliot-Curie
50-383 Wroclaw,
Poland
;
_publ_contact_author_email jerzy.lisowski@chem.uni.wroc.pl
_publ_contact_author_fax '+48 71 3282348'
_publ_contact_author_name 'Jerzy Lisowski'
_publ_contact_author_phone '+48 71 3757252'
_publ_section_title
;
 Incorporation of Trinuclear Lanthanide(III) Hydroxo Bridged Clusters in
 Macrocyclic Frameworks
;
_journal_name_full 'Inorganic Chemistry'
_journal_page_first 12893
_journal_page_last 12903
_journal_paper_doi 10.1021/ic400508y
_journal_volume 52
_journal_year 2013
_chemical_absolute_configuration rmad
_chemical_formula_sum 'C48.6 H82.2 Cl4 N6 O10 Y3'
_chemical_formula_weight 1319.13
_chemical_name_systematic
; 
 ? 
;
_space_group_IT_number 4
_symmetry_cell_setting monoclinic
_symmetry_space_group_name_Hall 'P 2yb'
_symmetry_space_group_name_H-M 'P 1 21 1'
_atom_sites_solution_hydrogens geom
_atom_sites_solution_primary direct
_atom_sites_solution_secondary difmap
_cell_angle_alpha 90.00
_cell_angle_beta 108.75(5)
_cell_angle_gamma 90.00
_cell_formula_units_Z 2
_cell_length_a 14.036(7)
_cell_length_b 14.916(5)
_cell_length_c 14.725(8)
_cell_measurement_reflns_used 13869
_cell_measurement_temperature 90(2)
_cell_measurement_theta_max 38.49
_cell_measurement_theta_min 4.76
_cell_volume 2919(3)
_computing_cell_refinement
;
CrysAlis RED, Oxford Diffraction Ltd.,
Version 1.171.33.48 (release 15-09-2009 CrysAlis171 .NET)
(compiled Sep 15 2009,11:49:04)
;
_computing_data_collection
;
CrysAlis CCD, Oxford Diffraction Ltd.,
Version 1.171.33.48 (release 15-09-2009 CrysAlis171 .NET)
(compiled Sep 15 2009,11:49:04)
;
_computing_data_reduction
;
CrysAlis RED, Oxford Diffraction Ltd.,
Version 1.171.33.48 (release 15-09-2009 CrysAlis171 .NET)
(compiled Sep 15 2009,11:49:04)
;
_computing_structure_refinement 'SHELXL-97 (Sheldrick, 2008)'
_computing_structure_solution 'SHELXS-97 (Sheldrick, 2008)'
_diffrn_ambient_temperature 90(2)
_diffrn_measured_fraction_theta_full 0.991
_diffrn_measured_fraction_theta_max 0.991
_diffrn_measurement_device_type
;
Xcalibur PX kappa-geometry diffractometer with an Onyx CCD camera
;
_diffrn_measurement_method 'omega and phi scan'
_diffrn_radiation_monochromator graphite
_diffrn_radiation_source 'Enhance (Mo) x-ray Source'
_diffrn_radiation_type MoK\a
_diffrn_radiation_wavelength 0.71073
_diffrn_reflns_av_R_equivalents 0.0436
_diffrn_reflns_av_sigmaI/netI 0.0713
_diffrn_reflns_limit_h_max 17
_diffrn_reflns_limit_h_min -17
_diffrn_reflns_limit_k_max 18
_diffrn_reflns_limit_k_min -14
_diffrn_reflns_limit_l_max 18
_diffrn_reflns_limit_l_min -18
_diffrn_reflns_number 27900
_diffrn_reflns_theta_full 26.00
_diffrn_reflns_theta_max 26.00
_diffrn_reflns_theta_min 4.77
_exptl_absorpt_coefficient_mu 3.197
_exptl_absorpt_correction_T_max 0.720
_exptl_absorpt_correction_T_min 0.554
_exptl_absorpt_correction_type analytical
_exptl_absorpt_process_details
;
CrysAlis RED, Oxford Diffraction Ltd.,
Version 1.171.33.48 (release 15-09-2009 CrysAlis171 .NET)
(compiled Sep 15 2009,11:49:04)
Analytical numeric absorption correction using a multifaceted 
crystal model based on expressions derived by R.C. Clark & J.S. Reid.
(Clark, R. C. & Reid, J. S. (1995). Acta Cryst. A51, 887-897)
;
_exptl_crystal_colour colorless
_exptl_crystal_density_diffrn 1.501
_exptl_crystal_description block
_exptl_crystal_F_000 1362
_exptl_crystal_size_max 0.27
_exptl_crystal_size_mid 0.23
_exptl_crystal_size_min 0.12
_refine_diff_density_max 1.538
_refine_diff_density_min -1.128
_refine_diff_density_rms 0.121
_refine_ls_abs_structure_details 'Flack H D (1983), Acta Cryst. A39, 876-881'
_refine_ls_abs_structure_Flack 0.025(6)
_refine_ls_extinction_method none
_refine_ls_goodness_of_fit_ref 1.066
_refine_ls_hydrogen_treatment constr
_refine_ls_matrix_type full
_refine_ls_number_parameters 661
_refine_ls_number_reflns 10609
_refine_ls_number_restraints 25
_refine_ls_restrained_S_all 1.066
_refine_ls_R_factor_all 0.0643
_refine_ls_R_factor_gt 0.0534
_refine_ls_shift/su_max 0.000
_refine_ls_shift/su_mean 0.000
_refine_ls_structure_factor_coef Fsqd
_refine_ls_weighting_details 'calc w=1/[\s^2^(Fo^2^)+(0.0623P)^2^+6.9394P] where P=(Fo^2^+2Fc^2^)/3'
_refine_ls_weighting_scheme calc
_refine_ls_wR_factor_gt 0.1276
_refine_ls_wR_factor_ref 0.1302
_reflns_number_gt 8850
_reflns_number_total 10609
_reflns_threshold_expression >2sigma(I)
_cod_data_source_file ic400508y_si_002_2.cif
_cod_data_source_block 1
_cod_original_cell_volume 2919(2)
_cod_original_sg_symbol_H-M 'P 21'
_cod_original_formula_sum 'C48.60 H82.20 Cl4 N6 O10 Y3'
_cod_database_code 4336686

loop_
_symmetry_equiv_pos_as_xyz
'x, y, z'
'-x, y+1/2, -z'

loop_
_atom_site_label
_atom_site_type_symbol
_atom_site_fract_x
_atom_site_fract_y
_atom_site_fract_z
_atom_site_U_iso_or_equiv
_atom_site_adp_type
_atom_site_occupancy
_atom_site_symmetry_multiplicity
_atom_site_calc_flag
_atom_site_refinement_flags
_atom_site_disorder_assembly
_atom_site_disorder_group
Y1 Y 0.16922(5) 0.41619(5) 0.16262(5) 0.01664(16) Uani 1 1 d . . .
Y2 Y 0.34572(5) 0.40740(4) 0.39505(5) 0.01574(16) Uani 1 1 d . B .
Y3 Y 0.41417(5) 0.33478(4) 0.19566(4) 0.01372(16) Uani 1 1 d . B .
Cl1 Cl 0.25194(15) 0.27276(12) 0.45690(13) 0.0227(4) Uani 1 1 d . . .
Cl2 Cl 0.48113(14) 0.47515(12) 0.11014(12) 0.0211(4) Uani 1 1 d . . .
Cl3 Cl 0.42412(14) 0.15708(12) 0.24391(12) 0.0194(4) Uani 1 1 d . . .
Cl4 Cl -0.0031(2) 0.20448(17) -0.05459(19) 0.0450(11) Uani 0.855(8) 1 d P A 1
Cl40 Cl 0.0943(13) 0.1715(12) 0.2798(13) 0.042(6) Uiso 0.145(8) 1 d P A 2
O1 O 0.2621(3) 0.3538(3) 0.0685(3) 0.0151(11) Uani 1 1 d . B .
O2 O 0.1767(4) 0.4586(3) 0.3190(4) 0.0189(11) Uani 1 1 d . B .
O3 O 0.4901(4) 0.3506(3) 0.3637(3) 0.0188(11) Uani 1 1 d . . .
O4 O 0.2828(4) 0.3150(3) 0.2612(3) 0.0156(11) Uani 1 1 d . B .
H4O H 0.2597 0.2530 0.2696 0.019 Uiso 1 1 calc R . .
O5 O 0.3339(4) 0.4610(3) 0.2389(3) 0.0158(11) Uani 1 1 d . B .
H5O H 0.3560 0.5232 0.2301 0.019 Uiso 1 1 calc R . .
N1 N 0.0582(4) 0.4292(4) -0.0074(4) 0.0227(14) Uani 1 1 d . B .
H1N H 0.0447 0.3705 -0.0290 0.027 Uiso 1 1 calc R . .
N2 N -0.0085(5) 0.4607(4) 0.1475(5) 0.0214(14) Uani 1 1 d . B .
H2N H -0.0081 0.5222 0.1579 0.026 Uiso 1 1 calc R . .
N3 N 0.2943(4) 0.4780(4) 0.5242(4) 0.0131(12) Uani 1 1 d . . .
H3N H 0.2418 0.4419 0.5281 0.016 Uiso 1 1 calc R B .
N4 N 0.4673(5) 0.3795(4) 0.5589(4) 0.0192(14) Uani 1 1 d . . .
H4N H 0.5186 0.4215 0.5690 0.023 Uiso 1 1 calc R B .
N5 N 0.5963(5) 0.2978(4) 0.2276(4) 0.0157(13) Uani 1 1 d . . .
H5N H 0.6075 0.2446 0.2624 0.019 Uiso 1 1 calc R B .
N6 N 0.4448(4) 0.2650(4) 0.0532(4) 0.0152(13) Uani 1 1 d . . .
H6N H 0.4435 0.3120 0.0112 0.018 Uiso 1 1 calc R B .
C1 C 0.2360(4) 0.3397(5) -0.0301(4) 0.0076(12) Uani 1 1 d U . .
C2 C 0.2780(6) 0.2619(5) -0.0624(5) 0.0217(17) Uani 1 1 d . B .
C3 C 0.2467(5) 0.2447(5) -0.1604(5) 0.0192(16) Uani 1 1 d . . .
H3 H 0.2729 0.1932 -0.1821 0.023 Uiso 1 1 calc R B .
C4 C 0.1795(5) 0.2984(5) -0.2286(5) 0.0203(17) Uani 1 1 d . B .
C5 C 0.1436(5) 0.3743(5) -0.1947(5) 0.0193(16) Uani 1 1 d . . .
H5 H 0.1001 0.4142 -0.2395 0.023 Uiso 1 1 calc R B .
C6 C 0.1696(5) 0.3936(5) -0.0964(5) 0.0180(16) Uani 1 1 d . B .
C7 C 0.1521(6) 0.2769(6) -0.3337(5) 0.030(2) Uani 1 1 d . . .
H7A H 0.1050 0.2265 -0.3492 0.045 Uiso 1 1 calc R B .
H7B H 0.2130 0.2609 -0.3489 0.045 Uiso 1 1 calc R . .
H7C H 0.1206 0.3294 -0.3715 0.045 Uiso 1 1 calc R . .
C8 C 0.1198(6) 0.4667(5) -0.0621(5) 0.0213(17) Uani 1 1 d . . .
H8A H 0.1710 0.5078 -0.0209 0.026 Uiso 1 1 calc R B .
H8B H 0.0766 0.5014 -0.1174 0.026 Uiso 1 1 calc R . .
C9 C -0.0416(5) 0.4712(5) -0.0244(6) 0.0247(18) Uani 1 1 d . . .
H9 H -0.0307 0.5375 -0.0184 0.030 Uiso 1 1 calc R B .
C10 C -0.1167(6) 0.4530(6) -0.1266(6) 0.033(2) Uani 1 1 d . B .
H10A H -0.0895 0.4789 -0.1751 0.039 Uiso 1 1 calc R . .
H10B H -0.1239 0.3876 -0.1376 0.039 Uiso 1 1 calc R . .
C11 C -0.2186(6) 0.4935(6) -0.1385(6) 0.033(2) Uani 1 1 d . . .
H11A H -0.2130 0.5596 -0.1394 0.040 Uiso 1 1 calc R B .
H11B H -0.2660 0.4746 -0.2013 0.040 Uiso 1 1 calc R . .
C12 C -0.2612(6) 0.4675(6) -0.0617(7) 0.035(2) Uani 1 1 d . B .
H12A H -0.2783 0.4029 -0.0675 0.042 Uiso 1 1 calc R . .
H12B H -0.3238 0.5017 -0.0698 0.042 Uiso 1 1 calc R . .
C13 C -0.1868(6) 0.4860(6) 0.0371(6) 0.032(2) Uani 1 1 d . . .
H13A H -0.1779 0.5517 0.0460 0.038 Uiso 1 1 calc R B .
H13B H -0.2150 0.4633 0.0863 0.038 Uiso 1 1 calc R . .
C14 C -0.0846(6) 0.4432(5) 0.0529(6) 0.0242(18) Uani 1 1 d . B .
H14 H -0.0951 0.3768 0.0473 0.029 Uiso 1 1 calc R . .
C15 C -0.0326(6) 0.4160(6) 0.2298(6) 0.0321(19) Uani 1 1 d . . .
H15A H -0.1062 0.4073 0.2127 0.039 Uiso 1 1 calc R B .
H15B H 0.0000 0.3564 0.2424 0.039 Uiso 1 1 calc R . .
C16 C 0.0037(7) 0.4718(6) 0.3165(7) 0.034(2) Uani 1 1 d . B .
C17 C -0.0646(7) 0.5029(6) 0.3639(7) 0.038(2) Uani 1 1 d . . .
H17 H -0.1336 0.4867 0.3388 0.045 Uiso 1 1 calc R B .
C18 C -0.0329(7) 0.5557(6) 0.4450(7) 0.035(2) Uani 1 1 d . B .
C19 C 0.0665(7) 0.5779(6) 0.4815(6) 0.031(2) Uani 1 1 d . . .
H19 H 0.0884 0.6146 0.5372 0.037 Uiso 1 1 calc R B .
C20 C 0.1375(6) 0.5482(5) 0.4392(5) 0.0240(18) Uani 1 1 d . B .
C21 C 0.1069(5) 0.4914(5) 0.3580(5) 0.0158(15) Uani 1 1 d U . .
C22 C -0.1100(8) 0.5827(8) 0.4949(8) 0.053(3) Uani 1 1 d . . .
H22A H -0.1037 0.5423 0.5490 0.079 Uiso 1 1 calc R B .
H22B H -0.1781 0.5784 0.4490 0.079 Uiso 1 1 calc R . .
H22C H -0.0970 0.6444 0.5183 0.079 Uiso 1 1 calc R . .
C23 C 0.2446(6) 0.5654(5) 0.4893(6) 0.0262(19) Uani 1 1 d . B .
H23A H 0.2523 0.6064 0.5440 0.031 Uiso 1 1 calc R . .
H23B H 0.2759 0.5937 0.4450 0.031 Uiso 1 1 calc R . .
C24 C 0.3645(6) 0.4783(5) 0.6225(5) 0.0182(16) Uani 1 1 d . B .
H24 H 0.4135 0.5283 0.6278 0.022 Uiso 1 1 calc R . .
C25 C 0.3141(6) 0.4928(6) 0.6994(5) 0.0270(18) Uani 1 1 d . . .
H25A H 0.2614 0.4468 0.6923 0.032 Uiso 1 1 calc R B .
H25B H 0.2812 0.5524 0.6902 0.032 Uiso 1 1 calc R . .
C26 C 0.3909(6) 0.4873(6) 0.8012(5) 0.0273(18) Uani 1 1 d . B .
H26A H 0.4379 0.5387 0.8114 0.033 Uiso 1 1 calc R . .
H26B H 0.3549 0.4918 0.8489 0.033 Uiso 1 1 calc R . .
C27 C 0.4511(6) 0.3997(5) 0.8174(5) 0.0229(17) Uani 1 1 d . . .
H27A H 0.4057 0.3484 0.8154 0.028 Uiso 1 1 calc R B .
H27B H 0.5033 0.4007 0.8813 0.028 Uiso 1 1 calc R . .
C28 C 0.5015(6) 0.3884(5) 0.7385(5) 0.0200(17) Uani 1 1 d . B .
H28A H 0.5503 0.4376 0.7437 0.024 Uiso 1 1 calc R . .
H28B H 0.5387 0.3310 0.7482 0.024 Uiso 1 1 calc R . .
C29 C 0.4236(5) 0.3896(5) 0.6397(4) 0.0152(15) Uani 1 1 d . B .
H29 H 0.3753 0.3393 0.6355 0.018 Uiso 1 1 calc R . .
C30 C 0.5120(6) 0.2899(5) 0.5542(5) 0.0182(16) Uani 1 1 d . B .
H30A H 0.4620 0.2505 0.5090 0.022 Uiso 1 1 calc R . .
H30B H 0.5334 0.2614 0.6183 0.022 Uiso 1 1 calc R . .
C31 C 0.6014(5) 0.3037(5) 0.5203(5) 0.0183(16) Uani 1 1 d . . .
C32 C 0.6966(6) 0.2921(5) 0.5833(6) 0.0214(17) Uani 1 1 d . B .
H32 H 0.7050 0.2733 0.6471 0.026 Uiso 1 1 calc R . .
C33 C 0.7823(6) 0.3074(5) 0.5554(5) 0.0203(17) Uani 1 1 d . . .
C34 C 0.7661(6) 0.3324(6) 0.4615(5) 0.0238(17) Uani 1 1 d . B .
H34 H 0.8230 0.3417 0.4411 0.029 Uiso 1 1 calc R . .
C35 C 0.6697(6) 0.3449(5) 0.3940(5) 0.0180(15) Uani 1 1 d . . .
C36 C 0.5839(5) 0.3329(5) 0.4245(4) 0.0126(13) Uani 1 1 d U B .
C37 C 0.8864(6) 0.2989(7) 0.6254(5) 0.032(2) Uani 1 1 d . B .
H37A H 0.9131 0.2393 0.6196 0.048 Uiso 1 1 calc R . .
H37B H 0.8842 0.3072 0.6907 0.048 Uiso 1 1 calc R . .
H37C H 0.9299 0.3447 0.6116 0.048 Uiso 1 1 calc R . .
C38 C 0.6586(5) 0.3665(5) 0.2927(5) 0.0200(16) Uani 1 1 d . B .
H38A H 0.6266 0.4261 0.2762 0.024 Uiso 1 1 calc R . .
H38B H 0.7259 0.3691 0.2845 0.024 Uiso 1 1 calc R . .
C39 C 0.6255(5) 0.2794(5) 0.1400(5) 0.0167(15) Uani 1 1 d . B .
H39 H 0.6293 0.3375 0.1075 0.020 Uiso 1 1 calc R . .
C40 C 0.7286(6) 0.2317(5) 0.1654(5) 0.0218(17) Uani 1 1 d . . .
H40A H 0.7811 0.2694 0.2100 0.026 Uiso 1 1 calc R B .
H40B H 0.7258 0.1739 0.1977 0.026 Uiso 1 1 calc R . .
C41 C 0.7550(6) 0.2148(6) 0.0737(5) 0.0265(18) Uani 1 1 d . B .
H41A H 0.7627 0.2729 0.0443 0.032 Uiso 1 1 calc R . .
H41B H 0.8201 0.1827 0.0900 0.032 Uiso 1 1 calc R . .
C42 C 0.6741(6) 0.1595(6) 0.0016(6) 0.0236(17) Uani 1 1 d . . .
H42A H 0.6719 0.0987 0.0278 0.028 Uiso 1 1 calc R B .
H42B H 0.6907 0.1535 -0.0585 0.028 Uiso 1 1 calc R . .
C43 C 0.5711(6) 0.2042(5) -0.0198(5) 0.0204(16) Uani 1 1 d . B .
H43A H 0.5713 0.2621 -0.0527 0.024 Uiso 1 1 calc R . .
H43B H 0.5190 0.1655 -0.0635 0.024 Uiso 1 1 calc R . .
C44 C 0.5450(5) 0.2206(5) 0.0718(5) 0.0177(16) Uani 1 1 d . B .
H44 H 0.5438 0.1616 0.1036 0.021 Uiso 1 1 calc R . .
C45 C 0.3552(5) 0.2077(5) 0.0037(5) 0.0191(16) Uani 1 1 d . B .
H45A H 0.3755 0.1588 -0.0318 0.023 Uiso 1 1 calc R . .
H45B H 0.3286 0.1803 0.0518 0.023 Uiso 1 1 calc R . .
O1M O 0.0812(7) 0.2776(7) 0.1482(9) 0.012(3) Uiso 0.63(3) 1 d P B 1
H1M H 0.0567 0.2572 0.0924 0.019 Uiso 0.63(3) 1 calc PR B 1
C1M C 0.0859(10) 0.2068(9) 0.2171(10) 0.029(5) Uani 0.63(3) 1 d P B 1
H1MA H 0.1303 0.1589 0.2092 0.044 Uiso 0.63(3) 1 calc PR B 1
H1MB H 0.0183 0.1825 0.2065 0.044 Uiso 0.63(3) 1 calc PR B 1
H1MC H 0.1121 0.2311 0.2823 0.044 Uiso 0.63(3) 1 calc PR B 1
O1W O 0.0837(15) 0.2732(14) 0.1225(17) 0.027(6) Uiso 0.37(3) 1 d P B 2
O2W O 0.4401(4) 0.5424(3) 0.4226(4) 0.0233(12) Uani 1 1 d . . .
O2M O 0.1680(4) 0.5810(3) 0.1425(3) 0.0149(10) Uani 1 1 d U . .
H2M H 0.1238 0.6095 0.1001 0.022 Uiso 1 1 calc R . .
C2M C 0.2193(6) 0.6394(6) 0.2153(6) 0.032(2) Uani 1 1 d . . .
H2MA H 0.1990 0.6284 0.2721 0.047 Uiso 1 1 calc R . .
H2MB H 0.2032 0.7014 0.1938 0.047 Uiso 1 1 calc R . .
H2MC H 0.2918 0.6295 0.2314 0.047 Uiso 1 1 calc R . .
O3M O 0.5072(4) 0.6049(4) 0.2781(4) 0.0336(14) Uani 1 1 d . . .
H3M H 0.4903 0.5869 0.3248 0.050 Uiso 1 1 calc R . .
C3M C 0.6064(6) 0.6410(6) 0.3122(7) 0.036(2) Uani 1 1 d . . .
H3MA H 0.6141 0.6869 0.2675 0.054 Uiso 1 1 calc R . .
H3MB H 0.6554 0.5929 0.3171 0.054 Uiso 1 1 calc R . .
H3MC H 0.6179 0.6679 0.3756 0.054 Uiso 1 1 calc R . .
O4M O 0.5946(4) 0.5489(4) 0.5860(4) 0.0308(14) Uani 1 1 d . . .
H4M H 0.5520 0.5345 0.5334 0.046 Uiso 1 1 calc R . .
C4M C 0.6939(7) 0.5407(6) 0.5793(6) 0.031(2) Uani 1 1 d . . .
H4MA H 0.7154 0.5987 0.5613 0.047 Uiso 1 1 calc R . .
H4MB H 0.6936 0.4959 0.5305 0.047 Uiso 1 1 calc R . .
H4MC H 0.7407 0.5219 0.6414 0.047 Uiso 1 1 calc R . .

loop_
_atom_site_aniso_label
_atom_site_aniso_U_11
_atom_site_aniso_U_22
_atom_site_aniso_U_33
_atom_site_aniso_U_23
_atom_site_aniso_U_13
_atom_site_aniso_U_12
Y1 0.0132(3) 0.0150(4) 0.0220(3) -0.0015(3) 0.0062(3) -0.0005(3)
Y2 0.0176(3) 0.0141(4) 0.0181(3) -0.0005(3) 0.0094(3) 0.0009(3)
Y3 0.0121(3) 0.0158(4) 0.0130(3) -0.0001(3) 0.0038(3) 0.0014(3)
Cl1 0.0287(11) 0.0188(10) 0.0245(10) -0.0003(8) 0.0141(8) -0.0028(8)
Cl2 0.0249(10) 0.0191(10) 0.0209(9) 0.0011(7) 0.0098(8) -0.0018(8)
Cl3 0.0236(10) 0.0148(9) 0.0222(9) 0.0015(7) 0.0108(8) 0.0016(8)
Cl4 0.0470(18) 0.0198(15) 0.0415(17) 0.0014(11) -0.0229(13) -0.0121(12)
O1 0.008(2) 0.027(3) 0.009(2) -0.007(2) 0.0013(18) 0.001(2)
O2 0.015(3) 0.019(3) 0.025(3) -0.003(2) 0.011(2) -0.003(2)
O3 0.020(3) 0.012(3) 0.026(3) 0.002(2) 0.009(2) 0.002(2)
O4 0.014(2) 0.013(3) 0.020(2) -0.001(2) 0.006(2) -0.002(2)
O5 0.017(3) 0.017(3) 0.011(2) -0.002(2) 0.001(2) -0.001(2)
N1 0.017(3) 0.014(4) 0.032(3) -0.001(3) 0.000(3) -0.002(3)
N2 0.015(3) 0.018(4) 0.032(4) -0.002(3) 0.009(3) -0.002(3)
N3 0.014(3) 0.009(3) 0.012(3) 0.001(2) 0.000(2) -0.001(2)
N4 0.028(4) 0.017(3) 0.017(3) -0.003(2) 0.014(3) -0.005(3)
N5 0.023(3) 0.015(3) 0.013(3) -0.001(2) 0.010(3) -0.002(3)
N6 0.011(3) 0.016(3) 0.018(3) -0.002(3) 0.003(3) 0.000(3)
C1 0.0046(19) 0.008(2) 0.0066(18) 0.0001(16) -0.0028(15) -0.0034(16)
C2 0.027(4) 0.022(4) 0.022(4) -0.013(3) 0.016(3) -0.015(3)
C3 0.016(4) 0.023(4) 0.018(4) 0.001(3) 0.004(3) -0.005(3)
C4 0.006(4) 0.033(5) 0.022(4) -0.006(3) 0.004(3) -0.010(3)
C5 0.014(4) 0.023(4) 0.022(4) 0.005(3) 0.007(3) 0.000(3)
C6 0.012(4) 0.019(4) 0.019(3) 0.003(3) 0.000(3) 0.000(3)
C7 0.022(4) 0.050(6) 0.021(4) -0.006(4) 0.010(3) 0.000(4)
C8 0.015(4) 0.027(5) 0.018(4) -0.002(3) -0.001(3) 0.001(3)
C9 0.012(4) 0.020(4) 0.042(5) -0.002(4) 0.007(3) 0.003(3)
C10 0.025(5) 0.028(5) 0.038(5) -0.001(4) 0.000(4) 0.006(4)
C11 0.016(4) 0.028(5) 0.046(5) -0.002(4) -0.003(4) -0.004(4)
C12 0.014(4) 0.025(5) 0.062(6) 0.002(4) 0.005(4) 0.004(4)
C13 0.011(4) 0.037(5) 0.046(5) 0.007(4) 0.007(4) 0.002(4)
C14 0.019(4) 0.016(4) 0.035(4) -0.005(3) 0.006(3) -0.002(3)
C15 0.018(4) 0.028(5) 0.053(5) 0.012(5) 0.015(4) -0.003(4)
C16 0.039(5) 0.025(5) 0.051(5) 0.016(4) 0.034(5) 0.006(4)
C17 0.027(5) 0.038(5) 0.057(6) 0.025(5) 0.026(4) 0.009(4)
C18 0.031(5) 0.043(6) 0.043(5) 0.016(4) 0.030(4) 0.020(4)
C19 0.035(5) 0.031(5) 0.032(5) 0.002(4) 0.018(4) 0.011(4)
C20 0.030(5) 0.019(4) 0.027(4) 0.013(3) 0.016(4) 0.014(4)
C21 0.015(2) 0.015(2) 0.017(2) 0.0024(17) 0.0054(17) 0.0034(17)
C22 0.038(6) 0.080(8) 0.056(6) 0.025(6) 0.037(5) 0.024(5)
C23 0.035(5) 0.015(4) 0.036(5) 0.001(3) 0.021(4) 0.014(4)
C24 0.024(4) 0.015(4) 0.017(3) -0.003(3) 0.008(3) -0.001(3)
C25 0.037(5) 0.020(4) 0.033(4) -0.003(4) 0.023(4) 0.007(4)
C26 0.030(5) 0.031(5) 0.026(4) -0.007(4) 0.017(4) -0.008(4)
C27 0.034(4) 0.017(4) 0.022(4) -0.001(3) 0.015(3) -0.005(4)
C28 0.031(4) 0.013(4) 0.021(4) -0.003(3) 0.015(3) -0.005(3)
C29 0.019(4) 0.018(4) 0.009(3) -0.001(3) 0.005(3) -0.005(3)
C30 0.023(4) 0.021(4) 0.016(3) 0.001(3) 0.014(3) 0.002(3)
C31 0.012(4) 0.015(4) 0.028(4) 0.001(3) 0.006(3) 0.000(3)
C32 0.023(4) 0.014(4) 0.024(4) 0.000(3) 0.002(3) 0.009(3)
C33 0.022(4) 0.015(4) 0.023(4) -0.003(3) 0.005(3) 0.004(3)
C34 0.019(4) 0.030(5) 0.016(3) -0.001(4) -0.003(3) 0.009(4)
C35 0.029(4) 0.014(4) 0.013(3) -0.005(3) 0.009(3) -0.001(3)
C36 0.012(2) 0.012(2) 0.0112(19) 0.0006(17) 0.0000(16) -0.0001(17)
C37 0.024(5) 0.055(6) 0.016(4) 0.003(4) 0.003(3) 0.002(4)
C38 0.014(4) 0.024(4) 0.025(4) 0.000(3) 0.010(3) -0.004(3)
C39 0.019(4) 0.023(4) 0.013(3) -0.002(3) 0.011(3) -0.003(3)
C40 0.021(4) 0.028(5) 0.017(4) 0.001(3) 0.006(3) 0.000(3)
C41 0.018(4) 0.039(5) 0.028(4) -0.004(4) 0.016(4) -0.005(4)
C42 0.018(4) 0.029(5) 0.025(4) -0.006(3) 0.009(3) 0.003(4)
C43 0.021(4) 0.023(4) 0.017(4) 0.004(3) 0.006(3) 0.001(3)
C44 0.019(4) 0.015(4) 0.019(4) -0.001(3) 0.007(3) 0.003(3)
C45 0.015(4) 0.015(4) 0.029(4) -0.002(3) 0.011(3) -0.004(3)
C1M 0.026(8) 0.018(8) 0.040(9) -0.010(6) 0.006(6) -0.001(6)
O2W 0.028(3) 0.020(3) 0.022(3) -0.007(2) 0.009(2) -0.006(2)
O2M 0.0106(17) 0.0181(18) 0.0152(17) -0.0035(14) 0.0028(14) -0.0027(14)
C2M 0.026(5) 0.032(5) 0.031(5) 0.006(4) 0.002(4) 0.002(4)
O3M 0.038(4) 0.040(4) 0.033(3) -0.006(3) 0.024(3) -0.014(3)
C3M 0.022(5) 0.030(5) 0.052(6) -0.009(4) 0.006(4) -0.004(4)
O4M 0.038(4) 0.036(3) 0.022(3) -0.012(3) 0.014(3) -0.013(3)
C4M 0.035(5) 0.026(5) 0.033(5) -0.003(4) 0.011(4) 0.003(4)

loop_
_atom_type_symbol
_atom_type_description
_atom_type_scat_dispersion_real
_atom_type_scat_dispersion_imag
_atom_type_scat_source
C C 0.0033 0.0016 'International Tables Vol C Tables 4.2.6.8 and 6.1.1.4'
H H 0.0000 0.0000 'International Tables Vol C Tables 4.2.6.8 and 6.1.1.4'
N N 0.0061 0.0033 'International Tables Vol C Tables 4.2.6.8 and 6.1.1.4'
O O 0.0106 0.0060 'International Tables Vol C Tables 4.2.6.8 and 6.1.1.4'
Cl Cl 0.1484 0.1585 'International Tables Vol C Tables 4.2.6.8 and 6.1.1.4'
Y Y -2.7962 3.5667 'International Tables Vol C Tables 4.2.6.8 and 6.1.1.4'

loop_
_geom_angle_atom_site_label_1
_geom_angle_atom_site_label_2
_geom_angle_atom_site_label_3
_geom_angle
O5 Y1 O4 60.63(17)
O5 Y1 O2 74.06(17)
O4 Y1 O2 76.04(17)
O5 Y1 O1 75.35(16)
O4 Y1 O1 73.53(16)
O2 Y1 O1 144.51(16)
O5 Y1 O1W 135.2(5)
O4 Y1 O1W 76.6(5)
O2 Y1 O1W 109.7(6)
O1 Y1 O1W 80.5(6)
O5 Y1 N1 131.84(19)
O4 Y1 N1 139.15(19)
O2 Y1 N1 140.95(19)
O1 Y1 N1 74.21(18)
O1W Y1 N1 74.0(6)
O5 Y1 N2 140.40(19)
O4 Y1 N2 133.19(18)
O2 Y1 N2 75.38(19)
O1 Y1 N2 139.84(18)
O1W Y1 N2 79.2(5)
N1 Y1 N2 67.0(2)
O5 Y1 Y2 42.30(12)
O4 Y1 Y2 40.96(11)
O2 Y1 Y2 42.67(12)
O1 Y1 Y2 101.87(11)
O1W Y1 Y2 110.0(5)
N1 Y1 Y2 174.12(14)
N2 Y1 Y2 117.54(15)
O5 Y1 Y3 42.04(12)
O4 Y1 Y3 41.50(12)
O2 Y1 Y3 102.84(13)
O1 Y1 Y3 41.67(11)
O1W Y1 Y3 96.6(5)
N1 Y1 Y3 115.56(15)
N2 Y1 Y3 174.37(15)
Y2 Y1 Y3 60.25(4)
O4 Y2 O2W 133.21(17)
O4 Y2 O3 74.93(17)
O2W Y2 O3 82.65(18)
O4 Y2 O5 59.62(16)
O2W Y2 O5 75.09(17)
O3 Y2 O5 74.43(17)
O4 Y2 O2 75.21(17)
O2W Y2 O2 102.90(18)
O3 Y2 O2 143.17(17)
O5 Y2 O2 72.09(17)
O4 Y2 N3 140.83(18)
O2W Y2 N3 78.00(18)
O3 Y2 N3 141.17(18)
O5 Y2 N3 130.53(17)
O2 Y2 N3 74.58(18)
O4 Y2 N4 132.23(18)
O2W Y2 N4 78.82(19)
O3 Y2 N4 76.58(19)
O5 Y2 N4 142.98(18)
O2 Y2 N4 140.21(18)
N3 Y2 N4 66.86(19)
O4 Y2 Cl1 75.73(13)
O2W Y2 Cl1 151.06(13)
O3 Y2 Cl1 109.71(13)
O5 Y2 Cl1 132.79(13)
O2 Y2 Cl1 83.03(13)
N3 Y2 Cl1 76.38(14)
N4 Y2 Cl1 78.90(15)
O4 Y2 Y1 40.93(12)
O2W Y2 Y1 108.29(13)
O3 Y2 Y1 101.64(13)
O5 Y2 Y1 40.82(12)
O2 Y2 Y1 41.77(12)
N3 Y2 Y1 116.28(14)
N4 Y2 Y1 172.51(14)
Cl1 Y2 Y1 95.05(6)
O4 Y2 Y3 41.31(12)
O2W Y2 Y3 96.67(12)
O3 Y2 Y3 41.70(12)
O5 Y2 Y3 42.04(12)
O2 Y2 Y3 101.64(12)
N3 Y2 Y3 172.38(13)
N4 Y2 Y3 117.78(14)
Cl1 Y2 Y3 110.01(5)
Y1 Y2 Y3 59.95(4)
O4 Y3 O1 73.31(16)
O4 Y3 O3 74.54(17)
O1 Y3 O3 143.54(16)
O4 Y3 O5 59.36(16)
O1 Y3 O5 74.47(16)
O3 Y3 O5 74.62(16)
O4 Y3 N6 131.26(18)
O1 Y3 N6 74.94(17)
O3 Y3 N6 140.96(18)
O5 Y3 N6 140.96(18)
O4 Y3 N5 141.23(17)
O1 Y3 N5 141.52(16)
O3 Y3 N5 74.75(17)
O5 Y3 N5 131.66(18)
N6 Y3 N5 68.03(18)
O4 Y3 Cl3 75.76(12)
O1 Y3 Cl3 106.26(13)
O3 Y3 Cl3 81.77(12)
O5 Y3 Cl3 133.22(12)
N6 Y3 Cl3 78.85(15)
N5 Y3 Cl3 76.94(14)
O4 Y3 Cl2 135.02(12)
O1 Y3 Cl2 84.31(13)
O3 Y3 Cl2 107.23(13)
O5 Y3 Cl2 77.43(12)
N6 Y3 Cl2 75.93(15)
N5 Y3 Cl2 77.09(14)
Cl3 Y3 Cl2 149.00(6)
O4 Y3 Y1 40.91(12)
O1 Y3 Y1 41.99(11)
O3 Y3 Y1 101.58(12)
O5 Y3 Y1 40.70(11)
N6 Y3 Y1 116.76(14)
N5 Y3 Y1 172.22(14)
Cl3 Y3 Y1 109.59(5)
Cl2 Y3 Y1 97.80(5)
O4 Y3 Y2 40.76(12)
O1 Y3 Y2 101.74(11)
O3 Y3 Y2 41.79(12)
O5 Y3 Y2 42.18(11)
N6 Y3 Y2 171.60(14)
N5 Y3 Y2 116.34(13)
Cl3 Y3 Y2 94.93(4)
Cl2 Y3 Y2 111.68(5)
Y1 Y3 Y2 59.80(5)
C1 O1 Y3 132.4(4)
C1 O1 Y1 131.1(4)
Y3 O1 Y1 96.34(16)
C21 O2 Y1 133.6(4)
C21 O2 Y2 130.5(4)
Y1 O2 Y2 95.57(17)
C36 O3 Y3 133.1(4)
C36 O3 Y2 130.3(4)
Y3 O3 Y2 96.51(18)
Y1 O4 Y2 98.11(18)
Y1 O4 Y3 97.59(17)
Y2 O4 Y3 97.93(18)
Y1 O4 H4O 119.5
Y2 O4 H4O 119.5
Y3 O4 H4O 119.5
Y1 O5 Y3 97.25(17)
Y1 O5 Y2 96.88(18)
Y3 O5 Y2 95.78(17)
Y1 O5 H5O 120.4
Y3 O5 H5O 120.4
Y2 O5 H5O 120.4
C8 N1 C9 116.0(6)
C8 N1 Y1 107.0(4)
C9 N1 Y1 117.0(5)
C8 N1 H1N 105.2
C9 N1 H1N 105.2
Y1 N1 H1N 105.2
C14 N2 C15 113.3(6)
C14 N2 Y1 115.5(4)
C15 N2 Y1 106.4(4)
C14 N2 H2N 107.1
C15 N2 H2N 107.1
Y1 N2 H2N 107.1
C24 N3 C23 115.5(6)
C24 N3 Y2 119.4(4)
C23 N3 Y2 109.1(4)
C24 N3 H3N 103.6
C23 N3 H3N 103.6
Y2 N3 H3N 103.6
C30 N4 C29 114.2(5)
C30 N4 Y2 105.8(4)
C29 N4 Y2 114.8(4)
C30 N4 H4N 107.2
C29 N4 H4N 107.2
Y2 N4 H4N 107.2
C38 N5 C39 114.5(5)
C38 N5 Y3 108.9(4)
C39 N5 Y3 115.0(4)
C38 N5 H5N 105.9
C39 N5 H5N 105.9
Y3 N5 H5N 105.9
C44 N6 C45 115.3(5)
C44 N6 Y3 115.8(4)
C45 N6 Y3 107.5(4)
C44 N6 H6N 105.8
C45 N6 H6N 105.8
Y3 N6 H6N 105.8
C6 C1 O1 122.9(6)
C6 C1 C2 119.4(6)
O1 C1 C2 117.7(6)
C3 C2 C45 120.8(7)
C3 C2 C1 117.5(7)
C45 C2 C1 121.5(6)
C4 C3 C2 123.9(7)
C4 C3 H3 118.0
C2 C3 H3 118.0
C3 C4 C5 116.6(7)
C3 C4 C7 120.7(7)
C5 C4 C7 122.6(7)
C4 C5 C6 122.1(7)
C4 C5 H5 119.0
C6 C5 H5 119.0
C1 C6 C5 120.3(6)
C1 C6 C8 118.7(6)
C5 C6 C8 120.8(6)
C4 C7 H7A 109.5
C4 C7 H7B 109.5
H7A C7 H7B 109.5
C4 C7 H7C 109.5
H7A C7 H7C 109.5
H7B C7 H7C 109.5
N1 C8 C6 109.6(6)
N1 C8 H8A 109.8
C6 C8 H8A 109.8
N1 C8 H8B 109.8
C6 C8 H8B 109.8
H8A C8 H8B 108.2
N1 C9 C14 109.9(6)
N1 C9 C10 113.5(6)
C14 C9 C10 111.7(6)
N1 C9 H9 107.1
C14 C9 H9 107.1
C10 C9 H9 107.1
C11 C10 C9 111.3(7)
C11 C10 H10A 109.4
C9 C10 H10A 109.4
C11 C10 H10B 109.4
C9 C10 H10B 109.4
H10A C10 H10B 108.0
C12 C11 C10 113.9(7)
C12 C11 H11A 108.8
C10 C11 H11A 108.8
C12 C11 H11B 108.8
C10 C11 H11B 108.8
H11A C11 H11B 107.7
C11 C12 C13 111.1(7)
C11 C12 H12A 109.4
C13 C12 H12A 109.4
C11 C12 H12B 109.4
C13 C12 H12B 109.4
H12A C12 H12B 108.0
C14 C13 C12 113.3(7)
C14 C13 H13A 108.9
C12 C13 H13A 108.9
C14 C13 H13B 108.9
C12 C13 H13B 108.9
H13A C13 H13B 107.7
N2 C14 C9 108.5(6)
N2 C14 C13 115.5(6)
C9 C14 C13 110.7(7)
N2 C14 H14 107.2
C9 C14 H14 107.2
C13 C14 H14 107.2
C16 C15 N2 109.9(7)
C16 C15 H15A 109.7
N2 C15 H15A 109.7
C16 C15 H15B 109.7
N2 C15 H15B 109.7
H15A C15 H15B 108.2
C21 C16 C17 118.5(8)
C21 C16 C15 121.0(7)
C17 C16 C15 120.5(8)
C18 C17 C16 121.8(9)
C18 C17 H17 119.1
C16 C17 H17 119.1
C19 C18 C17 119.0(7)
C19 C18 C22 122.2(9)
C17 C18 C22 118.7(9)
C18 C19 C20 121.9(8)
C18 C19 H19 119.1
C20 C19 H19 119.1
C19 C20 C21 119.9(8)
C19 C20 C23 118.6(7)
C21 C20 C23 120.8(7)
O2 C21 C16 121.0(6)
O2 C21 C20 120.2(6)
C16 C21 C20 118.8(7)
C18 C22 H22A 109.5
C18 C22 H22B 109.5
H22A C22 H22B 109.5
C18 C22 H22C 109.5
H22A C22 H22C 109.5
H22B C22 H22C 109.5
C20 C23 N3 108.1(6)
C20 C23 H23A 110.1
N3 C23 H23A 110.1
C20 C23 H23B 110.1
N3 C23 H23B 110.1
H23A C23 H23B 108.4
N3 C24 C25 114.0(6)
N3 C24 C29 108.4(5)
C25 C24 C29 110.6(6)
N3 C24 H24 107.9
C25 C24 H24 107.9
C29 C24 H24 107.9
C24 C25 C26 111.5(7)
C24 C25 H25A 109.3
C26 C25 H25A 109.3
C24 C25 H25B 109.3
C26 C25 H25B 109.3
H25A C25 H25B 108.0
C27 C26 C25 112.0(6)
C27 C26 H26A 109.2
C25 C26 H26A 109.2
C27 C26 H26B 109.2
C25 C26 H26B 109.2
H26A C26 H26B 107.9
C26 C27 C28 109.7(6)
C26 C27 H27A 109.7
C28 C27 H27A 109.7
C26 C27 H27B 109.7
C28 C27 H27B 109.7
H27A C27 H27B 108.2
C29 C28 C27 110.9(6)
C29 C28 H28A 109.5
C27 C28 H28A 109.5
C29 C28 H28B 109.5
C27 C28 H28B 109.5
H28A C28 H28B 108.0
N4 C29 C28 113.9(6)
N4 C29 C24 106.8(5)
C28 C29 C24 110.7(5)
N4 C29 H29 108.4
C28 C29 H29 108.4
C24 C29 H29 108.4
N4 C30 C31 107.5(6)
N4 C30 H30A 110.2
C31 C30 H30A 110.2
N4 C30 H30B 110.2
C31 C30 H30B 110.2
H30A C30 H30B 108.5
C32 C31 C36 122.1(7)
C32 C31 C30 119.5(7)
C36 C31 C30 118.3(6)
C31 C32 C33 121.3(7)
C31 C32 H32 119.4
C33 C32 H32 119.4
C34 C33 C32 117.1(7)
C34 C33 C37 121.5(7)
C32 C33 C37 121.3(7)
C33 C34 C35 123.6(7)
C33 C34 H34 118.2
C35 C34 H34 118.2
C34 C35 C36 118.6(6)
C34 C35 C38 120.2(6)
C36 C35 C38 121.2(6)
O3 C36 C31 122.4(6)
O3 C36 C35 120.3(6)
C31 C36 C35 117.2(6)
C33 C37 H37A 109.5
C33 C37 H37B 109.5
H37A C37 H37B 109.5
C33 C37 H37C 109.5
H37A C37 H37C 109.5
H37B C37 H37C 109.5
N5 C38 C35 110.4(6)
N5 C38 H38A 109.6
C35 C38 H38A 109.6
N5 C38 H38B 109.6
C35 C38 H38B 109.6
H38A C38 H38B 108.1
N5 C39 C44 108.8(5)
N5 C39 C40 111.7(6)
C44 C39 C40 109.4(6)
N5 C39 H39 109.0
C44 C39 H39 109.0
C40 C39 H39 109.0
C41 C40 C39 109.6(6)
C41 C40 H40A 109.8
C39 C40 H40A 109.8
C41 C40 H40B 109.8
C39 C40 H40B 109.8
H40A C40 H40B 108.2
C42 C41 C40 111.4(6)
C42 C41 H41A 109.3
C40 C41 H41A 109.3
C42 C41 H41B 109.3
C40 C41 H41B 109.3
H41A C41 H41B 108.0
C41 C42 C43 110.6(6)
C41 C42 H42A 109.5
C43 C42 H42A 109.5
C41 C42 H42B 109.5
C43 C42 H42B 109.5
H42A C42 H42B 108.1
C44 C43 C42 111.5(6)
C44 C43 H43A 109.3
C42 C43 H43A 109.3
C44 C43 H43B 109.3
C42 C43 H43B 109.3
H43A C43 H43B 108.0
N6 C44 C39 108.7(6)
N6 C44 C43 112.8(6)
C39 C44 C43 109.7(6)
N6 C44 H44 108.5
C39 C44 H44 108.5
C43 C44 H44 108.5
C2 C45 N6 109.7(6)
C2 C45 H45A 109.7
N6 C45 H45A 109.7
C2 C45 H45B 109.7
N6 C45 H45B 109.7
H45A C45 H45B 108.2
C1M O1M H1M 109.5
C2M O2M H2M 109.5
O2M C2M H2MA 109.5
O2M C2M H2MB 109.5
H2MA C2M H2MB 109.5
O2M C2M H2MC 109.5
H2MA C2M H2MC 109.5
H2MB C2M H2MC 109.5
C3M O3M H3M 109.5
O3M C3M H3MA 109.5
O3M C3M H3MB 109.5
H3MA C3M H3MB 109.5
O3M C3M H3MC 109.5
H3MA C3M H3MC 109.5
H3MB C3M H3MC 109.5
C4M O4M H4M 109.5
O4M C4M H4MA 109.5
O4M C4M H4MB 109.5
H4MA C4M H4MB 109.5
O4M C4M H4MC 109.5
H4MA C4M H4MC 109.5
H4MB C4M H4MC 109.5

loop_
_geom_bond_atom_site_label_1
_geom_bond_atom_site_label_2
_geom_bond_distance
Y1 O5 2.320(5)
Y1 O4 2.332(5)
Y1 O2 2.358(5)
Y1 O1 2.376(4)
Y1 O1W 2.43(2)
Y1 N1 2.495(6)
Y1 N2 2.521(6)
Y1 Y2 3.524(3)
Y1 Y3 3.5293(19)
Y2 O4 2.333(5)
Y2 O2W 2.373(5)
Y2 O3 2.374(5)
Y2 O5 2.389(5)
Y2 O2 2.400(5)
Y2 N3 2.475(6)
Y2 N4 2.501(6)
Y2 Cl1 2.714(2)
Y2 Y3 3.5398(18)
Y3 O4 2.359(5)
Y3 O1 2.361(5)
Y3 O3 2.370(5)
Y3 O5 2.383(5)
Y3 N6 2.500(6)
Y3 N5 2.507(6)
Y3 Cl3 2.736(2)
Y3 Cl2 2.759(2)
O1 C1 1.396(7)
O2 C21 1.375(8)
O3 C36 1.360(8)
O4 H4O 1.0000
O5 H5O 1.0000
N1 C8 1.468(10)
N1 C9 1.481(9)
N1 H1N 0.9300
N2 C14 1.481(10)
N2 C15 1.515(10)
N2 H2N 0.9300
N3 C24 1.466(9)
N3 C23 1.489(9)
N3 H3N 0.9300
N4 C30 1.488(9)
N4 C29 1.511(8)
N4 H4N 0.9300
N5 C38 1.483(9)
N5 C39 1.499(8)
N5 H5N 0.9300
N6 C44 1.498(9)
N6 C45 1.502(9)
N6 H6N 0.9300
C1 C6 1.373(9)
C1 C2 1.449(10)
C2 C3 1.391(10)
C2 C45 1.448(11)
C3 C4 1.390(11)
C3 H3 0.9500
C4 C5 1.396(11)
C4 C7 1.504(10)
C5 C6 1.403(10)
C5 H5 0.9500
C6 C8 1.470(10)
C7 H7A 0.9800
C7 H7B 0.9800
C7 H7C 0.9800
C8 H8A 0.9900
C8 H8B 0.9900
C9 C14 1.509(11)
C9 C10 1.559(11)
C9 H9 1.0000
C10 C11 1.510(12)
C10 H10A 0.9900
C10 H10B 0.9900
C11 C12 1.490(12)
C11 H11A 0.9900
C11 H11B 0.9900
C12 C13 1.519(12)
C12 H12A 0.9900
C12 H12B 0.9900
C13 C14 1.519(11)
C13 H13A 0.9900
C13 H13B 0.9900
C14 H14 1.0000
C15 C16 1.470(13)
C15 H15A 0.9900
C15 H15B 0.9900
C16 C21 1.410(12)
C16 C17 1.432(11)
C17 C18 1.380(14)
C17 H17 0.9500
C18 C19 1.365(13)
C18 C22 1.543(11)
C19 C20 1.407(11)
C19 H19 0.9500
C20 C21 1.414(11)
C20 C23 1.468(12)
C22 H22A 0.9800
C22 H22B 0.9800
C22 H22C 0.9800
C23 H23A 0.9900
C23 H23B 0.9900
C24 C25 1.532(10)
C24 C29 1.539(10)
C24 H24 1.0000
C25 C26 1.542(11)
C25 H25A 0.9900
C25 H25B 0.9900
C26 C27 1.533(11)
C26 H26A 0.9900
C26 H26B 0.9900
C27 C28 1.551(9)
C27 H27A 0.9900
C27 H27B 0.9900
C28 C29 1.513(10)
C28 H28A 0.9900
C28 H28B 0.9900
C29 H29 1.0000
C30 C31 1.506(10)
C30 H30A 0.9900
C30 H30B 0.9900
C31 C32 1.372(11)
C31 C36 1.419(9)
C32 C33 1.409(11)
C32 H32 0.9500
C33 C34 1.379(10)
C33 C37 1.498(11)
C34 C35 1.409(10)
C34 H34 0.9500
C35 C36 1.426(9)
C35 C38 1.485(9)
C37 H37A 0.9800
C37 H37B 0.9800
C37 H37C 0.9800
C38 H38A 0.9900
C38 H38B 0.9900
C39 C44 1.524(10)
C39 C40 1.547(10)
C39 H39 1.0000
C40 C41 1.533(10)
C40 H40A 0.9900
C40 H40B 0.9900
C41 C42 1.524(11)
C41 H41A 0.9900
C41 H41B 0.9900
C42 C43 1.530(10)
C42 H42A 0.9900
C42 H42B 0.9900
C43 C44 1.527(10)
C43 H43A 0.9900
C43 H43B 0.9900
C44 H44 1.0000
C45 H45A 0.9900
C45 H45B 0.9900
O1M C1M 1.452(18)
O1M H1M 0.8400
C1M H1MA 0.9800
C1M H1MB 0.9800
C1M H1MC 0.9800
O2M C2M 1.389(10)
O2M H2M 0.8400
C2M H2MA 0.9800
C2M H2MB 0.9800
C2M H2MC 0.9800
O3M C3M 1.424(10)
O3M H3M 0.8400
C3M H3MA 0.9800
C3M H3MB 0.9800
C3M H3MC 0.9800
O4M C4M 1.435(10)
O4M H4M 0.8400
C4M H4MA 0.9800
C4M H4MB 0.9800
C4M H4MC 0.9800

loop_
_geom_hbond_atom_site_label_D
_geom_hbond_atom_site_label_H
_geom_hbond_atom_site_label_A
_geom_hbond_distance_DH
_geom_hbond_distance_HA
_geom_hbond_distance_DA
_geom_hbond_angle_DHA
_geom_hbond_site_symmetry_A
O4 H4O Cl40 1.00 2.67 3.48(2) 139 .
O5 H5O O3M 1.00 2.35 3.156(7) 137 .
N1 H1N Cl4 0.93 2.56 3.475(7) 167 .
N3 H3N Cl1 0.93 2.75 3.214(6) 112 .
N4 H4N O4M 0.93 2.15 3.045(8) 160 .
N5 H5N Cl3 0.93 2.82 3.267(6) 111 .
N6 H6N Cl2 0.93 2.80 3.242(6) 110 .
O1M H1M Cl4 0.84 2.20 3.04(2) 178 .
O2M H2M Cl4 0.84 2.14 2.914(6) 152 2
O3M H3M O2W 0.84 1.91 2.751(7) 175 .
O4M H4M O2W 0.84 1.87 2.674(8) 160 .

loop_
_geom_torsion_atom_site_label_1
_geom_torsion_atom_site_label_2
_geom_torsion_atom_site_label_3
_geom_torsion_atom_site_label_4
_geom_torsion
O5 Y1 Y2 O4 -98.9(2)
O2 Y1 Y2 O4 135.0(3)
O1 Y1 Y2 O4 -46.8(2)
O1W Y1 Y2 O4 37.3(6)
N1 Y1 Y2 O4 -94.5(15)
N2 Y1 Y2 O4 125.2(2)
Y3 Y1 Y2 O4 -48.88(17)
O5 Y1 Y2 O2W 37.1(2)
O4 Y1 Y2 O2W 136.0(2)
O2 Y1 Y2 O2W -89.0(2)
O1 Y1 Y2 O2W 89.19(18)
O1W Y1 Y2 O2W 173.3(6)
N1 Y1 Y2 O2W 41.6(15)
N2 Y1 Y2 O2W -98.8(2)
Y3 Y1 Y2 O2W 87.14(14)
O5 Y1 Y2 O3 -48.9(2)
O4 Y1 Y2 O3 50.0(2)
O2 Y1 Y2 O3 -175.0(2)
O1 Y1 Y2 O3 3.18(17)
O1W Y1 Y2 O3 87.3(6)
N1 Y1 Y2 O3 -44.5(15)
N2 Y1 Y2 O3 175.2(2)
Y3 Y1 Y2 O3 1.12(12)
O4 Y1 Y2 O5 98.9(2)
O2 Y1 Y2 O5 -126.2(2)
O1 Y1 Y2 O5 52.1(2)
O1W Y1 Y2 O5 136.1(6)
N1 Y1 Y2 O5 4.4(15)
N2 Y1 Y2 O5 -135.9(2)
Y3 Y1 Y2 O5 50.00(18)
O5 Y1 Y2 O2 126.2(2)
O4 Y1 Y2 O2 -135.0(3)
O1 Y1 Y2 O2 178.2(2)
O1W Y1 Y2 O2 -97.7(6)
N1 Y1 Y2 O2 130.6(15)
N2 Y1 Y2 O2 -9.7(2)
Y3 Y1 Y2 O2 176.16(18)
O5 Y1 Y2 N3 122.5(2)
O4 Y1 Y2 N3 -138.6(2)
O2 Y1 Y2 N3 -3.7(2)
O1 Y1 Y2 N3 174.5(2)
O1W Y1 Y2 N3 -101.4(6)
N1 Y1 Y2 N3 126.9(15)
N2 Y1 Y2 N3 -13.4(2)
Y3 Y1 Y2 N3 172.48(15)
O5 Y1 Y2 N4 -124.4(11)
O4 Y1 Y2 N4 -25.5(11)
O2 Y1 Y2 N4 109.5(11)
O1 Y1 Y2 N4 -72.3(11)
O1W Y1 Y2 N4 11.8(12)
N1 Y1 Y2 N4 -119.9(18)
N2 Y1 Y2 N4 99.7(11)
Y3 Y1 Y2 N4 -74.4(11)
O5 Y1 Y2 Cl1 -160.22(18)
O4 Y1 Y2 Cl1 -61.34(18)
O2 Y1 Y2 Cl1 73.62(18)
O1 Y1 Y2 Cl1 -108.17(13)
O1W Y1 Y2 Cl1 -24.1(6)
N1 Y1 Y2 Cl1 -155.8(15)
N2 Y1 Y2 Cl1 63.88(17)
Y3 Y1 Y2 Cl1 -110.22(5)
O5 Y1 Y2 Y3 -50.00(18)
O4 Y1 Y2 Y3 48.88(17)
O2 Y1 Y2 Y3 -176.16(18)
O1 Y1 Y2 Y3 2.05(12)
O1W Y1 Y2 Y3 86.1(6)
N1 Y1 Y2 Y3 -45.6(15)
N2 Y1 Y2 Y3 174.10(17)
O5 Y1 Y3 O4 98.5(2)
O2 Y1 Y3 O4 50.9(2)
O1 Y1 Y3 O4 -128.8(2)
O1W Y1 Y3 O4 -61.1(6)
N1 Y1 Y3 O4 -136.5(2)
N2 Y1 Y3 O4 -20.1(15)
Y2 Y1 Y3 O4 48.19(17)
O5 Y1 Y3 O1 -132.7(2)
O4 Y1 Y3 O1 128.8(2)
O2 Y1 Y3 O1 179.6(2)
O1W Y1 Y3 O1 67.7(6)
N1 Y1 Y3 O1 -7.7(2)
N2 Y1 Y3 O1 108.7(15)
Y2 Y1 Y3 O1 176.97(18)
O5 Y1 Y3 O3 49.2(2)
O4 Y1 Y3 O3 -49.3(2)
O2 Y1 Y3 O3 1.55(17)
O1 Y1 Y3 O3 -178.1(2)
O1W Y1 Y3 O3 -110.4(6)
N1 Y1 Y3 O3 174.2(2)
N2 Y1 Y3 O3 -69.4(15)
Y2 Y1 Y3 O3 -1.12(12)
O4 Y1 Y3 O5 -98.5(2)
O2 Y1 Y3 O5 -47.7(2)
O1 Y1 Y3 O5 132.7(2)
O1W Y1 Y3 O5 -159.7(6)
N1 Y1 Y3 O5 125.0(2)
N2 Y1 Y3 O5 -118.6(15)
Y2 Y1 Y3 O5 -50.34(17)
O5 Y1 Y3 N6 -138.4(2)
O4 Y1 Y3 N6 123.1(2)
O2 Y1 Y3 N6 173.9(2)
O1 Y1 Y3 N6 -5.7(2)
O1W Y1 Y3 N6 62.0(6)
N1 Y1 Y3 N6 -13.4(2)
N2 Y1 Y3 N6 103.0(15)
Y2 Y1 Y3 N6 171.28(16)
O5 Y1 Y3 N5 -11.8(10)
O4 Y1 Y3 N5 -110.3(10)
O2 Y1 Y3 N5 -59.5(10)
O1 Y1 Y3 N5 120.9(10)
O1W Y1 Y3 N5 -171.5(11)
N1 Y1 Y3 N5 113.2(10)
N2 Y1 Y3 N5 -130.4(18)
Y2 Y1 Y3 N5 -62.2(9)
O5 Y1 Y3 Cl3 134.51(17)
O4 Y1 Y3 Cl3 35.97(17)
O2 Y1 Y3 Cl3 86.84(13)
O1 Y1 Y3 Cl3 -92.81(18)
O1W Y1 Y3 Cl3 -25.1(6)
N1 Y1 Y3 Cl3 -100.48(17)
N2 Y1 Y3 Cl3 15.9(15)
Y2 Y1 Y3 Cl3 84.17(5)
O5 Y1 Y3 Cl2 -60.25(17)
O4 Y1 Y3 Cl2 -158.79(18)
O2 Y1 Y3 Cl2 -107.92(13)
O1 Y1 Y3 Cl2 72.43(18)
O1W Y1 Y3 Cl2 140.1(6)
N1 Y1 Y3 Cl2 64.76(17)
N2 Y1 Y3 Cl2 -179(69)
Y2 Y1 Y3 Cl2 -110.59(5)
O5 Y1 Y3 Y2 50.34(17)
O4 Y1 Y3 Y2 -48.19(17)
O2 Y1 Y3 Y2 2.67(12)
O1 Y1 Y3 Y2 -176.97(18)
O1W Y1 Y3 Y2 -109.3(6)
N1 Y1 Y3 Y2 175.35(16)
N2 Y1 Y3 Y2 -68.3(15)
O2W Y2 Y3 O4 -155.7(2)
O3 Y2 Y3 O4 133.3(2)
O5 Y2 Y3 O4 -96.8(2)
O2 Y2 Y3 O4 -51.0(2)
N3 Y2 Y3 O4 -110.6(10)
N4 Y2 Y3 O4 123.5(2)
Cl1 Y2 Y3 O4 35.74(18)
Y1 Y2 Y3 O4 -48.39(18)
O4 Y2 Y3 O1 46.3(2)
O2W Y2 Y3 O1 -109.37(18)
O3 Y2 Y3 O1 179.6(2)
O5 Y2 Y3 O1 -50.5(2)
O2 Y2 Y3 O1 -4.68(17)
N3 Y2 Y3 O1 -64.2(10)
N4 Y2 Y3 O1 169.8(2)
Cl1 Y2 Y3 O1 82.06(13)
Y1 Y2 Y3 O1 -2.07(12)
O4 Y2 Y3 O3 -133.3(2)
O2W Y2 Y3 O3 71.0(2)
O5 Y2 Y3 O3 130.0(2)
O2 Y2 Y3 O3 175.7(2)
N3 Y2 Y3 O3 116.2(10)
N4 Y2 Y3 O3 -9.8(2)
Cl1 Y2 Y3 O3 -97.53(18)
Y1 Y2 Y3 O3 178.35(17)
O4 Y2 Y3 O5 96.8(2)
O2W Y2 Y3 O5 -58.9(2)
O3 Y2 Y3 O5 -130.0(2)
O2 Y2 Y3 O5 45.8(2)
N3 Y2 Y3 O5 -13.8(10)
N4 Y2 Y3 O5 -139.8(2)
Cl1 Y2 Y3 O5 132.52(18)
Y1 Y2 Y3 O5 48.39(17)
O4 Y2 Y3 N6 -19.6(10)
O2W Y2 Y3 N6 -175.3(10)
O3 Y2 Y3 N6 113.7(10)
O5 Y2 Y3 N6 -116.4(10)
O2 Y2 Y3 N6 -70.6(10)
N3 Y2 Y3 N6 -130.1(14)
N4 Y2 Y3 N6 103.9(10)
Cl1 Y2 Y3 N6 16.1(9)
Y1 Y2 Y3 N6 -68.0(9)
O4 Y2 Y3 N5 -139.3(2)
O2W Y2 Y3 N5 65.0(2)
O3 Y2 Y3 N5 -6.0(2)
O5 Y2 Y3 N5 123.9(2)
O2 Y2 Y3 N5 169.71(19)
N3 Y2 Y3 N5 110.2(10)
N4 Y2 Y3 N5 -15.8(2)
Cl1 Y2 Y3 N5 -103.55(16)
Y1 Y2 Y3 N5 172.32(15)
O4 Y2 Y3 Cl3 -61.44(18)
O2W Y2 Y3 Cl3 142.87(14)
O3 Y2 Y3 Cl3 71.83(18)
O5 Y2 Y3 Cl3 -158.22(18)
O2 Y2 Y3 Cl3 -112.44(13)
N3 Y2 Y3 Cl3 -172.0(10)
N4 Y2 Y3 Cl3 62.02(17)
Cl1 Y2 Y3 Cl3 -25.70(7)
Y1 Y2 Y3 Cl3 -109.83(5)
O4 Y2 Y3 Cl2 134.81(18)
O2W Y2 Y3 Cl2 -20.88(14)
O3 Y2 Y3 Cl2 -91.93(18)
O5 Y2 Y3 Cl2 38.03(18)
O2 Y2 Y3 Cl2 83.81(13)
N3 Y2 Y3 Cl2 24.3(10)
N4 Y2 Y3 Cl2 -101.73(17)
Cl1 Y2 Y3 Cl2 170.54(6)
Y1 Y2 Y3 Cl2 86.42(5)
O4 Y2 Y3 Y1 48.39(18)
O2W Y2 Y3 Y1 -107.30(14)
O3 Y2 Y3 Y1 -178.35(17)
O5 Y2 Y3 Y1 -48.39(17)
O2 Y2 Y3 Y1 -2.61(12)
N3 Y2 Y3 Y1 -62.2(10)
N4 Y2 Y3 Y1 171.85(16)
Cl1 Y2 Y3 Y1 84.12(6)
O4 Y3 O1 C1 -151.9(6)
O3 Y3 O1 C1 179.0(5)
O5 Y3 O1 C1 146.1(6)
N6 Y3 O1 C1 -9.4(5)
N5 Y3 O1 C1 6.7(7)
Cl3 Y3 O1 C1 -82.7(5)
Cl2 Y3 O1 C1 67.6(5)
Y1 Y3 O1 C1 175.9(6)
Y2 Y3 O1 C1 178.6(5)
O4 Y3 O1 Y1 32.21(16)
O3 Y3 O1 Y1 3.1(4)
O5 Y3 O1 Y1 -29.84(16)
N6 Y3 O1 Y1 174.7(2)
N5 Y3 O1 Y1 -169.2(2)
Cl3 Y3 O1 Y1 101.41(14)
Cl2 Y3 O1 Y1 -108.34(15)
Y2 Y3 O1 Y1 2.67(16)
O5 Y1 O1 C1 -145.4(6)
O4 Y1 O1 C1 151.4(6)
O2 Y1 O1 C1 -176.6(5)
O1W Y1 O1 C1 72.7(7)
N1 Y1 O1 C1 -3.2(5)
N2 Y1 O1 C1 12.3(7)
Y2 Y1 O1 C1 -178.7(5)
Y3 Y1 O1 C1 -176.0(6)
O5 Y1 O1 Y3 30.59(16)
O4 Y1 O1 Y3 -32.59(16)
O2 Y1 O1 Y3 -0.6(4)
O1W Y1 O1 Y3 -111.3(5)
N1 Y1 O1 Y3 172.8(2)
N2 Y1 O1 Y3 -171.7(2)
Y2 Y1 O1 Y3 -2.68(16)
O5 Y1 O2 C21 152.5(6)
O4 Y1 O2 C21 -144.6(6)
O1 Y1 O2 C21 -176.1(5)
O1W Y1 O2 C21 -74.6(8)
N1 Y1 O2 C21 14.0(7)
N2 Y1 O2 C21 -2.0(6)
Y2 Y1 O2 C21 -173.1(7)
Y3 Y1 O2 C21 -176.5(6)
O5 Y1 O2 Y2 -34.41(16)
O4 Y1 O2 Y2 28.55(16)
O1 Y1 O2 Y2 -3.0(4)
O1W Y1 O2 Y2 98.5(5)
N1 Y1 O2 Y2 -172.9(2)
N2 Y1 O2 Y2 171.1(2)
Y3 Y1 O2 Y2 -3.42(16)
O4 Y2 O2 C21 144.8(6)
O2W Y2 O2 C21 -83.4(6)
O3 Y2 O2 C21 -178.4(5)
O5 Y2 O2 C21 -152.9(6)
N3 Y2 O2 C21 -10.0(5)
N4 Y2 O2 C21 4.5(7)
Cl1 Y2 O2 C21 67.8(5)
Y1 Y2 O2 C21 173.4(6)
Y3 Y2 O2 C21 176.8(5)
O4 Y2 O2 Y1 -28.65(16)
O2W Y2 O2 Y1 103.11(18)
O3 Y2 O2 Y1 8.1(3)
O5 Y2 O2 Y1 33.69(16)
N3 Y2 O2 Y1 176.6(2)
N4 Y2 O2 Y1 -168.9(2)
Cl1 Y2 O2 Y1 -105.67(14)
Y3 Y2 O2 Y1 3.40(15)
O4 Y3 O3 C36 149.7(6)
O1 Y3 O3 C36 178.6(5)
O5 Y3 O3 C36 -148.5(6)
N6 Y3 O3 C36 11.5(7)
N5 Y3 O3 C36 -6.3(6)
Cl3 Y3 O3 C36 72.3(6)
Cl2 Y3 O3 C36 -77.2(6)
Y1 Y3 O3 C36 -179.3(5)
Y2 Y3 O3 C36 179.3(7)
O4 Y3 O3 Y2 -29.56(16)
O1 Y3 O3 Y2 -0.7(4)
O5 Y3 O3 Y2 32.26(16)
N6 Y3 O3 Y2 -167.7(2)
N5 Y3 O3 Y2 174.4(2)
Cl3 Y3 O3 Y2 -106.97(14)
Cl2 Y3 O3 Y2 103.50(13)
Y1 Y3 O3 Y2 1.46(15)
O4 Y2 O3 C36 -149.5(6)
O2W Y2 O3 C36 72.0(5)
O5 Y2 O3 C36 148.5(6)
O2 Y2 O3 C36 173.7(5)
N3 Y2 O3 C36 11.6(7)
N4 Y2 O3 C36 -8.2(5)
Cl1 Y2 O3 C36 -81.0(5)
Y1 Y2 O3 C36 179.2(5)
Y3 Y2 O3 C36 -179.3(6)
O4 Y2 O3 Y3 29.85(16)
O2W Y2 O3 Y3 -108.71(18)
O5 Y2 O3 Y3 -32.20(16)
O2 Y2 O3 Y3 -7.0(3)
N3 Y2 O3 Y3 -169.1(2)
N4 Y2 O3 Y3 171.1(2)
Cl1 Y2 O3 Y3 98.29(14)
Y1 Y2 O3 Y3 -1.46(15)
O5 Y1 O4 Y2 49.73(17)
O2 Y1 O4 Y2 -29.62(17)
O1 Y1 O4 Y2 131.9(2)
O1W Y1 O4 Y2 -144.2(6)
N1 Y1 O4 Y2 171.0(2)
N2 Y1 O4 Y2 -83.5(3)
Y3 Y1 O4 Y2 99.2(2)
O5 Y1 O4 Y3 -49.46(16)
O2 Y1 O4 Y3 -128.80(19)
O1 Y1 O4 Y3 32.72(16)
O1W Y1 O4 Y3 116.6(6)
N1 Y1 O4 Y3 71.8(3)
N2 Y1 O4 Y3 177.4(2)
Y2 Y1 O4 Y3 -99.2(2)
O2W Y2 O4 Y1 -64.8(3)
O3 Y2 O4 Y1 -129.01(19)
O5 Y2 O4 Y1 -48.47(17)
O2 Y2 O4 Y1 29.17(16)
N3 Y2 O4 Y1 69.8(3)
N4 Y2 O4 Y1 175.66(19)
Cl1 Y2 O4 Y1 115.59(16)
Y3 Y2 O4 Y1 -98.9(2)
O2W Y2 O4 Y3 34.1(3)
O3 Y2 O4 Y3 -30.11(16)
O5 Y2 O4 Y3 50.43(17)
O2 Y2 O4 Y3 128.07(19)
N3 Y2 O4 Y3 168.7(2)
N4 Y2 O4 Y3 -85.4(3)
Cl1 Y2 O4 Y3 -145.51(16)
Y1 Y2 O4 Y3 98.9(2)
O1 Y3 O4 Y1 -32.99(16)
O3 Y3 O4 Y1 129.58(19)
O5 Y3 O4 Y1 48.55(16)
N6 Y3 O4 Y1 -84.4(3)
N5 Y3 O4 Y1 168.3(2)
Cl3 Y3 O4 Y1 -145.18(16)
Cl2 Y3 O4 Y1 30.5(2)
Y2 Y3 O4 Y1 99.3(2)
O1 Y3 O4 Y2 -132.3(2)
O3 Y3 O4 Y2 30.23(16)
O5 Y3 O4 Y2 -50.79(16)
N6 Y3 O4 Y2 176.26(19)
N5 Y3 O4 Y2 69.0(3)
Cl3 Y3 O4 Y2 115.47(16)
Cl2 Y3 O4 Y2 -68.9(2)
Y1 Y3 O4 Y2 -99.3(2)
O4 Y1 O5 Y3 48.75(16)
O2 Y1 O5 Y3 131.4(2)
O1 Y1 O5 Y3 -30.34(16)
O1W Y1 O5 Y3 29.3(9)
N1 Y1 O5 Y3 -82.6(3)
N2 Y1 O5 Y3 172.2(2)
Y2 Y1 O5 Y3 96.8(2)
O4 Y1 O5 Y2 -48.00(16)
O2 Y1 O5 Y2 34.69(16)
O1 Y1 O5 Y2 -127.1(2)
O1W Y1 O5 Y2 -67.4(9)
N1 Y1 O5 Y2 -179.4(2)
N2 Y1 O5 Y2 75.5(3)
Y3 Y1 O5 Y2 -96.8(2)
O4 Y3 O5 Y1 -48.82(17)
O1 Y3 O5 Y1 30.69(16)
O3 Y3 O5 Y1 -129.71(19)
N6 Y3 O5 Y1 70.3(3)
N5 Y3 O5 Y1 177.87(17)
Cl3 Y3 O5 Y1 -67.2(2)
Cl2 Y3 O5 Y1 118.20(15)
Y2 Y3 O5 Y1 -97.7(2)
O4 Y3 O5 Y2 48.89(17)
O1 Y3 O5 Y2 128.41(19)
O3 Y3 O5 Y2 -31.99(16)
N6 Y3 O5 Y2 168.0(2)
N5 Y3 O5 Y2 -84.4(2)
Cl3 Y3 O5 Y2 30.5(2)
Cl2 Y3 O5 Y2 -144.09(15)
Y1 Y3 O5 Y2 97.7(2)
O4 Y2 O5 Y1 48.61(17)
O2W Y2 O5 Y1 -143.6(2)
O3 Y2 O5 Y1 130.0(2)
O2 Y2 O5 Y1 -34.42(16)
N3 Y2 O5 Y1 -84.3(2)
N4 Y2 O5 Y1 169.7(2)
Cl1 Y2 O5 Y1 27.3(2)
Y3 Y2 O5 Y1 98.1(2)
O4 Y2 O5 Y3 -49.44(17)
O2W Y2 O5 Y3 118.3(2)
O3 Y2 O5 Y3 31.96(16)
O2 Y2 O5 Y3 -132.5(2)
N3 Y2 O5 Y3 177.62(18)
N4 Y2 O5 Y3 71.7(3)
Cl1 Y2 O5 Y3 -70.7(2)
Y1 Y2 O5 Y3 -98.1(2)
O5 Y1 N1 C8 5.2(6)
O4 Y1 N1 C8 -86.5(5)
O2 Y1 N1 C8 126.4(4)
O1 Y1 N1 C8 -47.6(4)
O1W Y1 N1 C8 -132.0(7)
N2 Y1 N1 C8 143.2(5)
Y2 Y1 N1 C8 1.2(18)
Y3 Y1 N1 C8 -42.3(5)
O5 Y1 N1 C9 -126.9(5)
O4 Y1 N1 C9 141.4(5)
O2 Y1 N1 C9 -5.7(7)
O1 Y1 N1 C9 -179.6(5)
O1W Y1 N1 C9 96.0(8)
N2 Y1 N1 C9 11.2(5)
Y2 Y1 N1 C9 -130.9(13)
Y3 Y1 N1 C9 -174.3(4)
O5 Y1 N2 C14 146.5(4)
O4 Y1 N2 C14 -118.9(5)
O2 Y1 N2 C14 -173.0(5)
O1 Y1 N2 C14 1.7(6)
O1W Y1 N2 C14 -59.1(8)
N1 Y1 N2 C14 17.9(5)
Y2 Y1 N2 C14 -166.2(4)
Y3 Y1 N2 C14 -100.8(15)
O5 Y1 N2 C15 -86.8(5)
O4 Y1 N2 C15 7.8(6)
O2 Y1 N2 C15 -46.3(5)
O1 Y1 N2 C15 128.4(5)
O1W Y1 N2 C15 67.5(8)
N1 Y1 N2 C15 144.6(5)
Y2 Y1 N2 C15 -39.5(5)
Y3 Y1 N2 C15 25.9(18)
O4 Y2 N3 C24 137.8(4)
O2W Y2 N3 C24 -74.3(5)
O3 Y2 N3 C24 -12.5(6)
O5 Y2 N3 C24 -132.5(4)
O2 Y2 N3 C24 178.5(5)
N4 Y2 N3 C24 8.5(5)
Cl1 Y2 N3 C24 92.1(5)
Y1 Y2 N3 C24 -179.0(4)
Y3 Y2 N3 C24 -120.4(9)
O4 Y2 N3 C23 -86.5(5)
O2W Y2 N3 C23 61.5(5)
O3 Y2 N3 C23 123.2(5)
O5 Y2 N3 C23 3.3(6)
O2 Y2 N3 C23 -45.7(5)
N4 Y2 N3 C23 144.3(5)
Cl1 Y2 N3 C23 -132.1(5)
Y1 Y2 N3 C23 -43.2(5)
Y3 Y2 N3 C23 15.4(13)
O4 Y2 N4 C30 10.1(5)
O2W Y2 N4 C30 -129.7(4)
O3 Y2 N4 C30 -44.7(4)
O5 Y2 N4 C30 -83.9(5)
O2 Y2 N4 C30 133.5(4)
N3 Y2 N4 C30 148.7(5)
Cl1 Y2 N4 C30 68.9(4)
Y1 Y2 N4 C30 32.4(13)
Y3 Y2 N4 C30 -38.0(4)
O4 Y2 N4 C29 -116.8(4)
O2W Y2 N4 C29 103.5(4)
O3 Y2 N4 C29 -171.5(5)
O5 Y2 N4 C29 149.3(4)
O2 Y2 N4 C29 6.7(6)
N3 Y2 N4 C29 21.9(4)
Cl1 Y2 N4 C29 -57.9(4)
Y1 Y2 N4 C29 -94.4(11)
Y3 Y2 N4 C29 -164.8(4)
O4 Y3 N5 C38 -84.8(5)
O1 Y3 N5 C38 129.2(4)
O3 Y3 N5 C38 -46.1(4)
O5 Y3 N5 C38 6.2(5)
N6 Y3 N5 C38 145.9(5)
Cl3 Y3 N5 C38 -131.0(4)
Cl2 Y3 N5 C38 66.0(4)
Y1 Y3 N5 C38 16.5(12)
Y2 Y3 N5 C38 -42.0(4)
O4 Y3 N5 C39 145.1(4)
O1 Y3 N5 C39 -0.9(6)
O3 Y3 N5 C39 -176.2(5)
O5 Y3 N5 C39 -123.8(4)
N6 Y3 N5 C39 15.8(4)
Cl3 Y3 N5 C39 98.9(4)
Cl2 Y3 N5 C39 -64.0(4)
Y1 Y3 N5 C39 -113.5(9)
Y2 Y3 N5 C39 -172.0(4)
O4 Y3 N6 C44 -125.7(4)
O1 Y3 N6 C44 -176.5(5)
O3 Y3 N6 C44 -4.4(6)
O5 Y3 N6 C44 144.0(4)
N5 Y3 N6 C44 14.2(4)
Cl3 Y3 N6 C44 -66.1(4)
Cl2 Y3 N6 C44 95.7(5)
Y1 Y3 N6 C44 -172.5(4)
Y2 Y3 N6 C44 -108.7(9)
O4 Y3 N6 C45 4.9(5)
O1 Y3 N6 C45 -45.9(4)
O3 Y3 N6 C45 126.2(4)
O5 Y3 N6 C45 -85.4(5)
N5 Y3 N6 C45 144.8(5)
Cl3 Y3 N6 C45 64.5(4)
Cl2 Y3 N6 C45 -133.7(4)
Y1 Y3 N6 C45 -42.0(5)
Y2 Y3 N6 C45 21.9(12)
Y3 O1 C1 C6 -144.2(5)
Y1 O1 C1 C6 30.4(9)
Y3 O1 C1 C2 38.9(8)
Y1 O1 C1 C2 -146.5(5)
C6 C1 C2 C3 -1.2(9)
O1 C1 C2 C3 175.9(6)
C6 C1 C2 C45 174.3(6)
O1 C1 C2 C45 -8.7(9)
C45 C2 C3 C4 -174.3(7)
C1 C2 C3 C4 1.2(10)
C2 C3 C4 C5 0.9(10)
C2 C3 C4 C7 177.9(7)
C3 C4 C5 C6 -3.1(10)
C7 C4 C5 C6 179.9(7)
O1 C1 C6 C5 -177.8(6)
C2 C1 C6 C5 -0.9(10)
O1 C1 C6 C8 -3.1(10)
C2 C1 C6 C8 173.8(6)
C4 C5 C6 C1 3.2(11)
C4 C5 C6 C8 -171.4(7)
C9 N1 C8 C6 -138.9(6)
Y1 N1 C8 C6 88.5(6)
C1 C6 C8 N1 -61.9(8)
C5 C6 C8 N1 112.7(7)
C8 N1 C9 C14 -165.7(6)
Y1 N1 C9 C14 -37.8(7)
C8 N1 C9 C10 68.4(8)
Y1 N1 C9 C10 -163.8(5)
N1 C9 C10 C11 177.2(7)
C14 C9 C10 C11 52.2(9)
C9 C10 C11 C12 -52.1(10)
C10 C11 C12 C13 52.6(10)
C11 C12 C13 C14 -53.8(10)
C15 N2 C14 C9 -166.5(7)
Y1 N2 C14 C9 -43.5(7)
C15 N2 C14 C13 68.4(9)
Y1 N2 C14 C13 -168.5(5)
N1 C9 C14 N2 51.9(8)
C10 C9 C14 N2 178.9(6)
N1 C9 C14 C13 179.7(6)
C10 C9 C14 C13 -53.4(9)
C12 C13 C14 N2 178.8(7)
C12 C13 C14 C9 54.9(9)
C14 N2 C15 C16 -147.1(7)
Y1 N2 C15 C16 84.9(7)
N2 C15 C16 C21 -61.7(10)
N2 C15 C16 C17 122.2(8)
C21 C16 C17 C18 4.1(12)
C15 C16 C17 C18 -179.7(8)
C16 C17 C18 C19 -0.8(13)
C16 C17 C18 C22 -177.1(8)
C17 C18 C19 C20 -0.4(13)
C22 C18 C19 C20 175.8(8)
C18 C19 C20 C21 -1.8(12)
C18 C19 C20 C23 -172.4(8)
Y1 O2 C21 C16 27.2(10)
Y2 O2 C21 C16 -143.7(6)
Y1 O2 C21 C20 -150.6(5)
Y2 O2 C21 C20 38.4(9)
C17 C16 C21 O2 175.9(7)
C15 C16 C21 O2 -0.2(11)
C17 C16 C21 C20 -6.2(11)
C15 C16 C21 C20 177.6(7)
C19 C20 C21 O2 -176.9(7)
C23 C20 C21 O2 -6.5(11)
C19 C20 C21 C16 5.2(11)
C23 C20 C21 C16 175.5(7)
C19 C20 C23 N3 110.7(8)
C21 C20 C23 N3 -59.8(9)
C24 N3 C23 C20 -136.0(6)
Y2 N3 C23 C20 86.3(6)
C23 N3 C24 C25 67.2(8)
Y2 N3 C24 C25 -159.7(5)
C23 N3 C24 C29 -169.1(6)
Y2 N3 C24 C29 -36.0(7)
N3 C24 C25 C26 176.9(6)
C29 C24 C25 C26 54.4(8)
C24 C25 C26 C27 -54.1(9)
C25 C26 C27 C28 54.7(8)
C26 C27 C28 C29 -57.6(8)
C30 N4 C29 C28 67.6(8)
Y2 N4 C29 C28 -170.0(4)
C30 N4 C29 C24 -169.8(6)
Y2 N4 C29 C24 -47.5(6)
C27 C28 C29 N4 179.6(6)
C27 C28 C29 C24 59.2(7)
N3 C24 C29 N4 52.3(7)
C25 C24 C29 N4 178.0(6)
N3 C24 C29 C28 176.9(5)
C25 C24 C29 C28 -57.4(8)
C29 N4 C30 C31 -145.4(6)
Y2 N4 C30 C31 87.4(5)
N4 C30 C31 C32 108.8(7)
N4 C30 C31 C36 -68.1(8)
C36 C31 C32 C33 -0.9(11)
C30 C31 C32 C33 -177.7(7)
C31 C32 C33 C34 -1.6(11)
C31 C32 C33 C37 177.1(7)
C32 C33 C34 C35 1.4(11)
C37 C33 C34 C35 -177.3(7)
C33 C34 C35 C36 1.3(12)
C33 C34 C35 C38 -176.4(7)
Y3 O3 C36 C31 -146.9(5)
Y2 O3 C36 C31 32.1(9)
Y3 O3 C36 C35 34.3(9)
Y2 O3 C36 C35 -146.7(5)
C32 C31 C36 O3 -175.3(7)
C30 C31 C36 O3 1.6(10)
C32 C31 C36 C35 3.6(11)
C30 C31 C36 C35 -179.6(6)
C34 C35 C36 O3 175.2(7)
C38 C35 C36 O3 -7.2(10)
C34 C35 C36 C31 -3.7(10)
C38 C35 C36 C31 174.0(7)
C39 N5 C38 C35 -146.4(6)
Y3 N5 C38 C35 83.2(6)
C34 C35 C38 N5 121.4(7)
C36 C35 C38 N5 -56.2(9)
C38 N5 C39 C44 -170.1(6)
Y3 N5 C39 C44 -42.9(7)
C38 N5 C39 C40 69.0(8)
Y3 N5 C39 C40 -163.8(5)
N5 C39 C40 C41 -179.8(6)
C44 C39 C40 C41 59.7(8)
C39 C40 C41 C42 -57.4(9)
C40 C41 C42 C43 55.1(9)
C41 C42 C43 C44 -55.5(9)
C45 N6 C44 C39 -168.1(6)
Y3 N6 C44 C39 -41.3(6)
C45 N6 C44 C43 70.1(8)
Y3 N6 C44 C43 -163.2(5)
N5 C39 C44 N6 54.0(7)
C40 C39 C44 N6 176.3(5)
N5 C39 C44 C43 177.7(6)
C40 C39 C44 C43 -60.0(7)
C42 C43 C44 N6 179.6(6)
C42 C43 C44 C39 58.3(8)
C3 C2 C45 N6 117.4(7)
C1 C2 C45 N6 -57.9(8)
C44 N6 C45 C2 -143.2(6)
Y3 N6 C45 C2 85.9(6)
